data_7150080
loop_
_publ_author_name
'Fifer, Nathan L.'
'White, Jonathan M.'

_publ_section_title
;
 Determining the sigma-donor ability of the cyclopropane C-C bond.
;
_journal_issue 9
_journal_name_full 'Organic &amp; biomolecular chemistry'
_journal_page_first 1776
_journal_page_last 1780
_journal_paper_doi 10.1039/b503124a
_journal_volume 3
_journal_year 2005
_chemical_formula_sum 'C11 H11 N O4'
_chemical_formula_weight 221.21
_chemical_name_systematic
;
?
;
_space_group_IT_number 14
_symmetry_cell_setting monoclinic
_symmetry_space_group_name_Hall '-P 2ybc'
_symmetry_space_group_name_H-M 'P 1 21/c 1'
_atom_sites_solution_hydrogens geom
_atom_sites_solution_primary direct
_atom_sites_solution_secondary difmap
_audit_creation_method SHELXL-97
_cell_angle_alpha 90.00
_cell_angle_beta 111.040(4)
_cell_angle_gamma 90.00
_cell_formula_units_Z 4
_cell_length_a 11.503(2)
_cell_length_b 7.7574(16)
_cell_length_c 12.737(3)
_cell_measurement_reflns_used 1037
_cell_measurement_temperature 130(2)
_cell_measurement_theta_max 25.08
_cell_measurement_theta_min 3.14
_cell_volume 1060.8(4)
_computing_cell_refinement 'Bruker SMART'
_computing_data_collection 'Bruker SMART'
_computing_data_reduction 'Bruker SAINT'
_computing_molecular_graphics 'Bruker SHELXTL'
_computing_publication_material 'Bruker SHELXTL'
_computing_structure_refinement 'Bruker SHELXTL'
_computing_structure_solution 'Bruker SHELXTL'
_diffrn_ambient_temperature 293(2)
_diffrn_measured_fraction_theta_full 0.982
_diffrn_measured_fraction_theta_max 0.982
_diffrn_measurement_device_type 'CCD area detector'
_diffrn_measurement_method 'phi and omega scans'
_diffrn_radiation_monochromator graphite
_diffrn_radiation_source 'sealed tube'
_diffrn_radiation_type MoK\a
_diffrn_radiation_wavelength 0.71073
_diffrn_reflns_av_R_equivalents 0.0785
_diffrn_reflns_av_sigmaI/netI 0.0826
_diffrn_reflns_limit_h_max 12
_diffrn_reflns_limit_h_min -13
_diffrn_reflns_limit_k_max 6
_diffrn_reflns_limit_k_min -9
_diffrn_reflns_limit_l_max 14
_diffrn_reflns_limit_l_min -15
_diffrn_reflns_number 4383
_diffrn_reflns_theta_full 25.00
_diffrn_reflns_theta_max 25.00
_diffrn_reflns_theta_min 1.90
_exptl_absorpt_coefficient_mu 0.107
_exptl_crystal_colour colourless
_exptl_crystal_density_diffrn 1.385
_exptl_crystal_density_method 'not measured'
_exptl_crystal_description plate
_exptl_crystal_F_000 464
_exptl_crystal_size_max 0.50
_exptl_crystal_size_mid 0.45
_exptl_crystal_size_min 0.05
_refine_diff_density_max 0.213
_refine_diff_density_min -0.160
_refine_diff_density_rms 0.041
_refine_ls_extinction_coef 0.0002(16)
_refine_ls_extinction_expression Fc^*^=kFc[1+0.001xFc^2^\l^3^/sin(2\q)]^-1/4^
_refine_ls_extinction_method SHELXL
_refine_ls_goodness_of_fit_ref 0.940
_refine_ls_hydrogen_treatment mixed
_refine_ls_matrix_type full
_refine_ls_number_parameters 146
_refine_ls_number_reflns 1833
_refine_ls_number_restraints 0
_refine_ls_restrained_S_all 0.940
_refine_ls_R_factor_all 0.0702
_refine_ls_R_factor_gt 0.0460
_refine_ls_shift/su_max 0.000
_refine_ls_shift/su_mean 0.000
_refine_ls_structure_factor_coef Fsqd
_refine_ls_weighting_details 'calc w=1/[\s^2^(Fo^2^)+(0.0345P)^2^+0.0000P] where P=(Fo^2^+2Fc^2^)/3'
_refine_ls_weighting_scheme calc
_refine_ls_wR_factor_gt 0.0923
_refine_ls_wR_factor_ref 0.0991
_reflns_number_gt 1267
_reflns_number_total 1833
_reflns_threshold_expression >2sigma(I)
_cod_data_source_file b503124a.txt
_cod_data_source_block jmwnf23
_cod_depositor_comments
;
The following automatic conversions were performed:
'_symmetry_cell_setting' value 'Monoclinic' changed to 'monoclinic'
according to '/home/saulius/struct/CIF-dictionaries/cif_core.dic'
dictionary named 'cif_core.dic' version 2.4.1 from 2010-06-29.

Automatic conversion script
Id: cif_fix_enum 1527 2010-12-29 10:47:43Z saulius 
;
_cod_original_sg_symbol_H-M 'P2(1)/c '
_cod_database_code 7150080

loop_
_symmetry_equiv_pos_as_xyz
'x, y, z'
'-x, y+1/2, -z+1/2'
'-x, -y, -z'
'x, -y-1/2, z-1/2'

loop_
_atom_site_label
_atom_site_type_symbol
_atom_site_fract_x
_atom_site_fract_y
_atom_site_fract_z
_atom_site_U_iso_or_equiv
_atom_site_adp_type
_atom_site_occupancy
_atom_site_symmetry_multiplicity
_atom_site_calc_flag
_atom_site_refinement_flags
_atom_site_disorder_assembly
_atom_site_disorder_group
C1 C 0.5526(2) 0.7370(3) 0.4411(2) 0.0406(6) Uani 1 1 d . . .
H1A H 0.5840 0.8409 0.4182 0.049 Uiso 1 1 calc R . .
H1B H 0.5273 0.7653 0.5040 0.049 Uiso 1 1 calc R . .
C2 C 0.44409(19) 0.6703(3) 0.34599(19) 0.0324(6) Uani 1 1 d . . .
H2 H 0.4066 0.5637 0.3603 0.039 Uiso 1 1 calc R . .
C3 C 0.3559(2) 0.7994(3) 0.2712(2) 0.0437(7) Uani 1 1 d . . .
H3A H 0.2678 0.7717 0.2430 0.052 Uiso 1 1 calc R . .
H3B H 0.3751 0.9207 0.2868 0.052 Uiso 1 1 calc R . .
C4 C 0.4388(2) 0.6965(3) 0.2283(2) 0.0431(6) Uani 1 1 d . . .
H4A H 0.5081 0.7553 0.2177 0.052 Uiso 1 1 calc R . .
H4B H 0.4009 0.6064 0.1740 0.052 Uiso 1 1 calc R . .
C5 C 0.76580(19) 0.6606(3) 0.53222(17) 0.0279(5) Uani 1 1 d . . .
C6 C 0.85695(19) 0.5158(2) 0.56864(16) 0.0252(5) Uani 1 1 d . . .
C7 C 0.98208(18) 0.5580(3) 0.62787(16) 0.0264(5) Uani 1 1 d . . .
H7 H 1.0052 0.6726 0.6443 0.032 Uiso 1 1 calc R . .
C8 C 1.07125(19) 0.4293(3) 0.66193(16) 0.0276(5) Uani 1 1 d . . .
H8 H 1.1543 0.4562 0.7016 0.033 Uiso 1 1 calc R . .
C9 C 1.03461(18) 0.2604(2) 0.63591(16) 0.0249(5) Uani 1 1 d . . .
C10 C 0.91133(19) 0.2140(3) 0.57933(16) 0.0281(5) Uani 1 1 d . . .
H10 H 0.8889 0.0989 0.5644 0.034 Uiso 1 1 calc R . .
C11 C 0.82279(19) 0.3428(2) 0.54573(17) 0.0269(5) Uani 1 1 d . . .
H11 H 0.7397 0.3143 0.5075 0.032 Uiso 1 1 calc R . .
N1 N 1.13093(17) 0.1238(2) 0.66939(14) 0.0314(5) Uani 1 1 d . . .
O1 O 0.64979(13) 0.60577(17) 0.47489(12) 0.0338(4) Uani 1 1 d . . .
O2 O 0.79309(14) 0.81055(19) 0.55219(14) 0.0435(5) Uani 1 1 d . . .
O3 O 1.09806(13) -0.02690(18) 0.64763(12) 0.0392(4) Uani 1 1 d . . .
O4 O 1.24012(14) 0.16803(19) 0.71821(14) 0.0449(5) Uani 1 1 d . . .

loop_
_atom_site_aniso_label
_atom_site_aniso_U_11
_atom_site_aniso_U_22
_atom_site_aniso_U_33
_atom_site_aniso_U_23
_atom_site_aniso_U_13
_atom_site_aniso_U_12
C1 0.0355(14) 0.0341(13) 0.0472(15) 0.0022(11) 0.0087(12) 0.0106(11)
C2 0.0214(12) 0.0293(12) 0.0449(15) 0.0045(11) 0.0101(11) 0.0017(10)
C3 0.0240(13) 0.0321(13) 0.0641(18) 0.0057(12) 0.0024(12) 0.0034(11)
C4 0.0357(14) 0.0464(15) 0.0426(15) 0.0016(12) 0.0083(12) -0.0019(12)
C5 0.0289(13) 0.0311(13) 0.0229(12) -0.0019(10) 0.0085(10) -0.0055(10)
C6 0.0252(12) 0.0314(12) 0.0199(11) 0.0014(10) 0.0091(9) -0.0010(10)
C7 0.0269(13) 0.0284(12) 0.0239(12) -0.0031(9) 0.0093(10) -0.0067(10)
C8 0.0191(11) 0.0371(13) 0.0255(12) -0.0019(10) 0.0069(10) -0.0062(10)
C9 0.0231(12) 0.0306(12) 0.0224(12) 0.0031(10) 0.0098(10) 0.0006(10)
C10 0.0312(13) 0.0279(12) 0.0265(13) -0.0029(10) 0.0119(11) -0.0049(10)
C11 0.0211(12) 0.0320(12) 0.0268(13) 0.0002(10) 0.0078(10) -0.0050(9)
N1 0.0320(12) 0.0367(11) 0.0289(11) 0.0012(9) 0.0151(9) -0.0003(9)
O1 0.0248(9) 0.0293(8) 0.0416(9) 0.0005(7) 0.0051(8) 0.0017(7)
O2 0.0355(10) 0.0295(9) 0.0580(11) -0.0038(8) 0.0076(8) -0.0023(7)
O3 0.0415(10) 0.0300(9) 0.0468(10) 0.0014(8) 0.0166(8) 0.0021(8)
O4 0.0193(9) 0.0520(10) 0.0569(11) -0.0037(9) 0.0057(8) 0.0000(8)

loop_
_atom_type_symbol
_atom_type_description
_atom_type_scat_dispersion_real
_atom_type_scat_dispersion_imag
_atom_type_scat_source
C C 0.0033 0.0016 'International Tables Vol C Tables 4.2.6.8 and 6.1.1.4'
H H 0.0000 0.0000 'International Tables Vol C Tables 4.2.6.8 and 6.1.1.4'
N N 0.0061 0.0033 'International Tables Vol C Tables 4.2.6.8 and 6.1.1.4'
O O 0.0106 0.0060 'International Tables Vol C Tables 4.2.6.8 and 6.1.1.4'

loop_
_geom_angle_atom_site_label_1
_geom_angle_atom_site_label_2
_geom_angle_atom_site_label_3
_geom_angle
_geom_angle_site_symmetry_1
_geom_angle_site_symmetry_3
_geom_angle_publ_flag
O1 C1 C2 109.18(17) . . ?
C1 C2 C4 119.4(2) . . ?
C1 C2 C3 117.66(18) . . ?
C4 C2 C3 59.78(14) . . ?
C4 C3 C2 59.88(14) . . ?
C3 C4 C2 60.33(15) . . ?
O2 C5 O1 123.60(19) . . ?
O2 C5 C6 124.00(19) . . ?
O1 C5 C6 112.40(17) . . ?
C11 C6 C7 119.55(19) . . ?
C11 C6 C5 122.95(19) . . ?
C7 C6 C5 117.50(18) . . ?
C8 C7 C6 120.11(19) . . ?
C9 C8 C7 118.77(19) . . ?
C8 C9 C10 122.54(19) . . ?
C8 C9 N1 118.55(18) . . ?
C10 C9 N1 118.92(18) . . ?
C11 C10 C9 118.43(18) . . ?
C10 C11 C6 120.58(19) . . ?
O3 N1 O4 123.61(18) . . ?
O3 N1 C9 118.53(18) . . ?
O4 N1 C9 117.86(17) . . ?
C5 O1 C1 116.57(16) . . ?

loop_
_geom_bond_atom_site_label_1
_geom_bond_atom_site_label_2
_geom_bond_distance
_geom_bond_site_symmetry_2
_geom_bond_publ_flag
C1 O1 1.458(2) . ?
C1 C2 1.485(3) . ?
C2 C4 1.491(3) . ?
C2 C3 1.498(3) . ?
C3 C4 1.490(3) . ?
C5 O2 1.208(2) . ?
C5 O1 1.340(2) . ?
C5 C6 1.493(3) . ?
C6 C11 1.399(3) . ?
C6 C7 1.403(3) . ?
C7 C8 1.385(3) . ?
C8 C9 1.380(3) . ?
C9 C10 1.388(3) . ?
C9 N1 1.481(3) . ?
C10 C11 1.380(3) . ?
N1 O3 1.229(2) . ?
N1 O4 1.233(2) . ?

loop_
_geom_torsion_atom_site_label_1
_geom_torsion_atom_site_label_2
_geom_torsion_atom_site_label_3
_geom_torsion_atom_site_label_4
_geom_torsion
_geom_torsion_site_symmetry_1
_geom_torsion_site_symmetry_2
_geom_torsion_site_symmetry_3
_geom_torsion_site_symmetry_4
_geom_torsion_publ_flag
O1 C1 C2 C4 -88.6(2) . . . . ?
O1 C1 C2 C3 -157.74(19) . . . . ?
C1 C2 C3 C4 109.7(2) . . . . ?
C1 C2 C4 C3 -106.8(2) . . . . ?
O2 C5 C6 C11 179.2(2) . . . . ?
O1 C5 C6 C11 -0.7(3) . . . . ?
O2 C5 C6 C7 -1.2(3) . . . . ?
O1 C5 C6 C7 178.94(16) . . . . ?
C11 C6 C7 C8 0.9(3) . . . . ?
C5 C6 C7 C8 -178.75(18) . . . . ?
C6 C7 C8 C9 0.4(3) . . . . ?
C7 C8 C9 C10 -1.6(3) . . . . ?
C7 C8 C9 N1 178.11(17) . . . . ?
C8 C9 C10 C11 1.5(3) . . . . ?
N1 C9 C10 C11 -178.21(17) . . . . ?
C9 C10 C11 C6 -0.2(3) . . . . ?
C7 C6 C11 C10 -1.0(3) . . . . ?
C5 C6 C11 C10 178.63(18) . . . . ?
C8 C9 N1 O3 178.98(17) . . . . ?
C10 C9 N1 O3 -1.3(3) . . . . ?
C8 C9 N1 O4 -0.7(3) . . . . ?
C10 C9 N1 O4 179.02(17) . . . . ?
O2 C5 O1 C1 -3.2(3) . . . . ?
C6 C5 O1 C1 176.64(17) . . . . ?
C2 C1 O1 C5 159.02(18) . . . . ?

loop_
_cod_related_entry_id
_cod_related_entry_database
_cod_related_entry_code
1 ChemSpider 231649
